data_4504624
loop_
_publ_author_name
'Wang, Xin-Long'
'Qin, Chao'
'Wang, En-Bo'

_publ_section_title
;
 Polythreading of Infinite 1D Chains into Different Structural
 Motifs:&#x2009; Two Poly(pseudo-rotaxane) Architectures Constructed by
 Concomitant Coordinative and Hydrogen Bonds
;
_journal_issue 2
_journal_name_full 'Crystal Growth &amp; Design'
_journal_page_first 439
_journal_paper_doi 10.1021/cg050376u
_journal_volume 6
_journal_year 2006
_chemical_formula_sum 'C26 H28 Co N2 O14'
_chemical_formula_weight 651.43
_chemical_name_systematic
; 
 ? 
;
_space_group_IT_number 2
_symmetry_cell_setting triclinic
_symmetry_Int_Tables_number 2
_symmetry_space_group_name_Hall '-P 1'
_symmetry_space_group_name_H-M 'P -1'
_atom_sites_solution_hydrogens geom
_atom_sites_solution_primary direct
_atom_sites_solution_secondary difmap
_audit_creation_method SHELXL-97
_cell_angle_alpha 103.50(3)
_cell_angle_beta 108.82(3)
_cell_angle_gamma 100.97(3)
_cell_formula_units_Z 2
_cell_length_a 10.556(2)
_cell_length_b 10.704(2)
_cell_length_c 13.184(3)
_cell_measurement_reflns_used 12974
_cell_measurement_temperature 293(2)
_cell_measurement_theta_max 27.46
_cell_measurement_theta_min 3.02
_cell_volume 1312.7(7)
_computing_cell_refinement 'RAPID AUTO'
_computing_data_collection 'RAPID AUTO'
_computing_data_reduction 'RAPID AUTO'
_computing_structure_refinement 'SHELXL-97 (Sheldrick, 1997)'
_computing_structure_solution 'SHELXS-97 (Sheldrick, 1990)'
_diffrn_ambient_temperature 293(2)
_diffrn_detector_area_resol_mean 0.01
_diffrn_measured_fraction_theta_full 0.988
_diffrn_measured_fraction_theta_max 0.988
_diffrn_measurement_device_type 'Rigaku RAXIS RAPID IP'
_diffrn_measurement_method Oscillation
_diffrn_radiation_monochromator graphite
_diffrn_radiation_source 'Rotation anode'
_diffrn_radiation_type MoK\a
_diffrn_radiation_wavelength 0.71073
_diffrn_reflns_av_R_equivalents 0.0357
_diffrn_reflns_av_sigmaI/netI 0.0482
_diffrn_reflns_limit_h_max 13
_diffrn_reflns_limit_h_min -13
_diffrn_reflns_limit_k_max 13
_diffrn_reflns_limit_k_min -13
_diffrn_reflns_limit_l_max 17
_diffrn_reflns_limit_l_min -17
_diffrn_reflns_number 12974
_diffrn_reflns_theta_full 27.46
_diffrn_reflns_theta_max 27.46
_diffrn_reflns_theta_min 3.02
_exptl_absorpt_coefficient_mu 0.734
_exptl_absorpt_correction_T_max 0.889
_exptl_absorpt_correction_T_min 0.814
_exptl_absorpt_correction_type multi-scan
_exptl_absorpt_process_details 'ABSCOR by T.Higashi    8 March, 1995'
_exptl_crystal_colour brown
_exptl_crystal_density_diffrn 1.648
_exptl_crystal_density_method 'not measured'
_exptl_crystal_description block
_exptl_crystal_F_000 674
_exptl_crystal_size_max 0.28
_exptl_crystal_size_mid 0.24
_exptl_crystal_size_min 0.16
_refine_diff_density_max 0.386
_refine_diff_density_min -0.365
_refine_diff_density_rms 0.068
_refine_ls_extinction_method none
_refine_ls_goodness_of_fit_ref 1.052
_refine_ls_hydrogen_treatment mixed
_refine_ls_matrix_type full
_refine_ls_number_parameters 396
_refine_ls_number_reflns 5945
_refine_ls_number_restraints 12
_refine_ls_restrained_S_all 1.076
_refine_ls_R_factor_all 0.0741
_refine_ls_R_factor_gt 0.0475
_refine_ls_shift/su_max 0.000
_refine_ls_shift/su_mean 0.000
_refine_ls_structure_factor_coef Fsqd
_refine_ls_weighting_details 'calc w=1/[\s^2^(Fo^2^)+(0.0557P)^2^+0.4633P] where P=(Fo^2^+2Fc^2^)/3'
_refine_ls_weighting_scheme calc
_refine_ls_wR_factor_gt 0.1083
_refine_ls_wR_factor_ref 0.1194
_reflns_number_gt 4236
_reflns_number_total 5945
_reflns_threshold_expression >2sigma(I)
_cod_data_source_file cg050376usi20050803_124426.cif
_cod_data_source_block www
_cod_depositor_comments
;
The following automatic conversions were performed:

'_symmetry_cell_setting' value 'Triclinic' changed to 'triclinic'
according to /home/saulius/struct/CIF-dictionaries/cif_core.dic
dictionary named 'cif_core.dic' version 2.4.1 from 2010-06-29.

Automatic conversion script
Id: cif_fix_values 1715 2011-07-08 13:25:40Z adriana 
;
_cod_original_cell_volume 1312.8(4)
_cod_database_code 4504624

loop_
_symmetry_equiv_pos_as_xyz
'x, y, z'
'-x, -y, -z'

loop_
_atom_site_label
_atom_site_type_symbol
_atom_site_fract_x
_atom_site_fract_y
_atom_site_fract_z
_atom_site_U_iso_or_equiv
_atom_site_adp_type
_atom_site_occupancy
_atom_site_symmetry_multiplicity
_atom_site_calc_flag
_atom_site_refinement_flags
Co1 Co 0.19136(4) 0.45185(4) 0.27839(3) 0.03024(12) Uani 1 1 d .
C1 C 0.2443(3) 0.4263(3) 0.0604(2) 0.0385(7) Uani 1 1 d .
H1A H 0.1479 0.3877 0.0275 0.046 Uiso 1 1 calc R
C2 C 0.3159(3) 0.4343(3) -0.0098(2) 0.0389(7) Uani 1 1 d .
H2A H 0.2681 0.4003 -0.0878 0.047 Uiso 1 1 calc R
C3 C 0.4595(3) 0.4933(3) 0.0360(2) 0.0284(6) Uani 1 1 d .
C4 C 0.5226(3) 0.5416(3) 0.1533(2) 0.0348(6) Uani 1 1 d .
H4A H 0.6183 0.5834 0.1886 0.042 Uiso 1 1 calc R
C5 C 0.4441(3) 0.5275(3) 0.2166(2) 0.0368(7) Uani 1 1 d .
H5A H 0.4895 0.5592 0.2948 0.044 Uiso 1 1 calc R
C6 C 0.2996(3) 0.7469(3) 0.3077(2) 0.0312(6) Uani 1 1 d .
H6A H 0.2493 0.7154 0.2300 0.037 Uiso 1 1 calc R
C7 C 0.3786(3) 0.8794(3) 0.3559(2) 0.0308(6) Uani 1 1 d .
H7A H 0.3806 0.9349 0.3113 0.037 Uiso 1 1 calc R
C8 C 0.4557(2) 0.9296(3) 0.4723(2) 0.0277(5) Uani 1 1 d .
C9 C 0.4436(3) 0.8406(3) 0.5324(2) 0.0346(6) Uani 1 1 d .
H9A H 0.4910 0.8695 0.6104 0.041 Uiso 1 1 calc R
C10 C 0.3622(3) 0.7099(3) 0.4774(2) 0.0367(7) Uani 1 1 d .
H10A H 0.3564 0.6524 0.5199 0.044 Uiso 1 1 calc R
C11 C 0.3010(3) 0.0494(3) -0.1866(2) 0.0301(6) Uani 1 1 d .
C12 C 0.4414(3) 0.1206(3) -0.1386(2) 0.0318(6) Uani 1 1 d .
H12A H 0.4875 0.1335 -0.1864 0.038 Uiso 1 1 calc R
C13 C 0.5170(3) 0.1739(3) -0.0221(2) 0.0297(6) Uani 1 1 d .
C14 C 0.4454(3) 0.1581(3) 0.0495(2) 0.0312(6) Uani 1 1 d .
C15 C 0.3053(3) 0.0845(3) 0.0010(2) 0.0374(7) Uani 1 1 d .
H15A H 0.2575 0.0730 0.0479 0.045 Uiso 1 1 calc R
C16 C 0.2345(3) 0.0280(3) -0.1145(2) 0.0374(7) Uani 1 1 d .
H16A H 0.1421 -0.0246 -0.1440 0.045 Uiso 1 1 calc R
C17 C 0.2273(3) -0.0056(3) -0.3119(2) 0.0309(6) Uani 1 1 d .
C18 C 0.2454(3) 0.0699(3) -0.3804(2) 0.0304(6) Uani 1 1 d .
H18A H 0.3053 0.1569 -0.3463 0.037 Uiso 1 1 calc R
C19 C 0.1790(3) 0.0234(3) -0.4980(2) 0.0296(6) Uani 1 1 d .
C20 C 0.0916(3) -0.1109(3) -0.5489(2) 0.0308(6) Uani 1 1 d .
C21 C 0.0751(3) -0.1854(3) -0.4790(2) 0.0358(6) Uani 1 1 d .
H21A H 0.0187 -0.2737 -0.5119 0.043 Uiso 1 1 calc R
C22 C 0.1380(3) -0.1352(3) -0.3630(2) 0.0367(6) Uani 1 1 d .
H22A H 0.1208 -0.1879 -0.3192 0.044 Uiso 1 1 calc R
C23 C 0.6714(3) 0.2370(3) 0.0076(3) 0.0390(7) Uani 1 1 d .
C24 C 0.5004(3) 0.2182(3) 0.1775(2) 0.0404(7) Uani 1 1 d .
C25 C 0.2112(3) 0.1278(3) -0.5532(2) 0.0378(7) Uani 1 1 d .
C26 C 0.0124(3) -0.1879(3) -0.6751(2) 0.0377(7) Uani 1 1 d .
N1 N 0.2909(2) 0.6616(2) 0.36561(19) 0.0310(5) Uani 1 1 d .
N2 N 0.3054(2) 0.4706(2) 0.17251(19) 0.0338(5) Uani 1 1 d .
O1 O -0.0619(2) -0.3039(2) -0.70354(18) 0.0537(6) Uani 1 1 d .
O2 O 0.0278(3) -0.1325(3) -0.74799(17) 0.0508(6) Uani 1 1 d .
O3 O 0.1721(3) 0.0930(2) -0.66147(18) 0.0516(6) Uani 1 1 d .
O4 O 0.2758(2) 0.2444(2) -0.49372(19) 0.0501(6) Uani 1 1 d .
O5 O 0.7148(2) 0.2281(3) -0.0678(2) 0.0633(7) Uani 1 1 d .
O6 O 0.7532(2) 0.2980(3) 0.1116(2) 0.0567(7) Uani 1 1 d .
O7 O 0.4189(3) 0.2082(3) 0.22529(18) 0.0599(7) Uani 1 1 d .
O8 O 0.6315(2) 0.2796(3) 0.23264(19) 0.0575(7) Uani 1 1 d .
O1W O 0.0137(2) 0.4891(2) 0.16990(17) 0.0435(5) Uani 1 1 d D
H3 H -0.0547 0.4300 0.1518 0.065 Uiso 1 1 d RD
H4 H -0.0015 0.5492 0.1974 0.065 Uiso 1 1 d RD
O2W O 0.0866(2) 0.4383(2) 0.38714(18) 0.0536(6) Uani 1 1 d D
H7 H 0.1239 0.4500 0.4490 0.080 Uiso 1 1 d RD
H8 H 0.0232 0.4666 0.3813 0.080 Uiso 1 1 d RD
O3W O 0.3543(2) 0.3924(2) 0.38045(18) 0.0463(5) Uani 1 1 d D
H11 H 0.3645 0.4400 0.4334 0.070 Uiso 1 1 d RD
H12 H 0.3307 0.3485 0.4193 0.070 Uiso 1 1 d RD
O4W O 0.0950(2) 0.2485(2) 0.19159(18) 0.0490(6) Uani 1 1 d D
H5 H 0.0690 0.2117 0.1256 0.073 Uiso 1 1 d RD
H6 H 0.1311 0.2095 0.2283 0.073 Uiso 1 1 d RD
O5W O 0.0417(3) 0.8472(3) 0.0339(2) 0.0767(9) Uani 1 1 d D
H1 H 0.0978 0.8033 0.0420 0.115 Uiso 1 1 d RD
H2 H 0.0191 0.8360 0.0858 0.115 Uiso 1 1 d RD
O6W O -0.1684(3) -0.4982(3) -0.6135(2) 0.0785(9) Uani 1 1 d D
H9 H -0.1736 -0.4399 -0.6442 0.118 Uiso 1 1 d RD
H10 H -0.2448 -0.5524 -0.6540 0.118 Uiso 1 1 d RD
H13 H 0.689(3) 0.295(3) 0.172(3) 0.045(9) Uiso 1 1 d .
H14 H 0.108(4) -0.008(5) -0.701(4) 0.082(13) Uiso 1 1 d .

loop_
_atom_site_aniso_label
_atom_site_aniso_U_11
_atom_site_aniso_U_22
_atom_site_aniso_U_33
_atom_site_aniso_U_23
_atom_site_aniso_U_13
_atom_site_aniso_U_12
Co1 0.03173(19) 0.0298(2) 0.0309(2) 0.01138(15) 0.01590(16) 0.00356(15)
C1 0.0311(13) 0.0453(17) 0.0378(15) 0.0130(13) 0.0167(13) 0.0022(12)
C2 0.0353(14) 0.0459(17) 0.0320(15) 0.0107(13) 0.0142(13) 0.0040(13)
C3 0.0355(13) 0.0245(12) 0.0354(14) 0.0163(11) 0.0205(12) 0.0110(11)
C4 0.0315(13) 0.0398(15) 0.0327(14) 0.0118(12) 0.0139(12) 0.0063(12)
C5 0.0382(14) 0.0460(17) 0.0286(14) 0.0138(12) 0.0147(12) 0.0120(13)
C6 0.0343(13) 0.0308(14) 0.0255(13) 0.0081(11) 0.0094(11) 0.0073(11)
C7 0.0367(13) 0.0327(14) 0.0266(13) 0.0139(11) 0.0138(11) 0.0095(11)
C8 0.0245(11) 0.0309(14) 0.0307(14) 0.0131(11) 0.0119(11) 0.0079(10)
C9 0.0326(13) 0.0366(15) 0.0284(14) 0.0142(12) 0.0062(12) 0.0018(12)
C10 0.0384(14) 0.0373(15) 0.0348(15) 0.0193(12) 0.0138(13) 0.0026(12)
C11 0.0335(13) 0.0285(13) 0.0268(13) 0.0106(11) 0.0094(11) 0.0074(11)
C12 0.0356(14) 0.0342(14) 0.0288(13) 0.0123(11) 0.0152(12) 0.0096(12)
C13 0.0300(13) 0.0267(13) 0.0307(13) 0.0119(11) 0.0089(11) 0.0061(11)
C14 0.0375(14) 0.0267(13) 0.0285(13) 0.0109(11) 0.0096(12) 0.0104(11)
C15 0.0426(15) 0.0430(16) 0.0310(14) 0.0160(13) 0.0186(13) 0.0089(13)
C16 0.0313(13) 0.0409(16) 0.0345(15) 0.0140(13) 0.0088(12) 0.0022(12)
C17 0.0292(13) 0.0332(14) 0.0275(13) 0.0094(11) 0.0086(11) 0.0073(11)
C18 0.0294(12) 0.0315(14) 0.0298(13) 0.0094(11) 0.0122(11) 0.0066(11)
C19 0.0308(13) 0.0364(14) 0.0304(13) 0.0168(11) 0.0157(11) 0.0149(11)
C20 0.0279(12) 0.0367(15) 0.0276(13) 0.0075(11) 0.0106(11) 0.0126(11)
C21 0.0376(14) 0.0300(14) 0.0338(14) 0.0096(12) 0.0104(12) 0.0034(12)
C22 0.0390(14) 0.0344(15) 0.0336(15) 0.0141(12) 0.0104(13) 0.0063(12)
C23 0.0345(14) 0.0371(16) 0.0435(17) 0.0189(14) 0.0104(14) 0.0061(13)
C24 0.0526(18) 0.0375(16) 0.0328(15) 0.0132(13) 0.0152(15) 0.0162(14)
C25 0.0388(15) 0.0466(18) 0.0380(15) 0.0206(14) 0.0196(13) 0.0171(14)
C26 0.0363(14) 0.0426(17) 0.0311(15) 0.0062(13) 0.0104(12) 0.0159(13)
N1 0.0307(11) 0.0325(12) 0.0309(12) 0.0124(10) 0.0137(10) 0.0051(9)
N2 0.0365(12) 0.0339(12) 0.0352(12) 0.0144(10) 0.0188(10) 0.0065(10)
O1 0.0600(14) 0.0461(14) 0.0334(11) -0.0003(10) 0.0083(11) 0.0002(11)
O2 0.0625(14) 0.0576(14) 0.0273(10) 0.0115(10) 0.0145(10) 0.0140(12)
O3 0.0767(16) 0.0503(14) 0.0343(11) 0.0217(10) 0.0251(12) 0.0161(12)
O4 0.0606(14) 0.0430(13) 0.0459(13) 0.0205(11) 0.0220(11) 0.0028(11)
O5 0.0379(12) 0.098(2) 0.0529(15) 0.0308(14) 0.0205(11) 0.0038(13)
O6 0.0369(11) 0.0640(16) 0.0476(14) 0.0095(12) 0.0057(11) -0.0043(11)
O7 0.0698(16) 0.0806(18) 0.0295(11) 0.0159(11) 0.0216(12) 0.0194(14)
O8 0.0496(13) 0.0668(16) 0.0326(12) 0.0036(11) 0.0015(11) 0.0049(12)
O1W 0.0347(10) 0.0402(12) 0.0477(12) 0.0087(10) 0.0119(10) 0.0067(9)
O2W 0.0502(12) 0.0680(16) 0.0403(12) 0.0132(11) 0.0262(11) 0.0012(11)
O3W 0.0485(12) 0.0459(12) 0.0477(12) 0.0264(10) 0.0170(10) 0.0088(10)
O4W 0.0596(13) 0.0361(12) 0.0434(12) 0.0137(10) 0.0135(11) 0.0064(10)
O5W 0.0646(16) 0.111(2) 0.0498(15) 0.0217(16) 0.0223(13) 0.0203(16)
O6W 0.087(2) 0.0586(17) 0.0531(16) 0.0139(13) -0.0018(15) -0.0055(15)

loop_
_atom_type_symbol
_atom_type_description
_atom_type_scat_dispersion_real
_atom_type_scat_dispersion_imag
_atom_type_scat_source
Co Co 0.3494 0.9721 'International Tables Vol C Tables 4.2.6.8 and 6.1.1.4'
C C 0.0033 0.0016 'International Tables Vol C Tables 4.2.6.8 and 6.1.1.4'
N N 0.0061 0.0033 'International Tables Vol C Tables 4.2.6.8 and 6.1.1.4'
O O 0.0106 0.0060 'International Tables Vol C Tables 4.2.6.8 and 6.1.1.4'
H H 0.0000 0.0000 'International Tables Vol C Tables 4.2.6.8 and 6.1.1.4'

loop_
_geom_angle_atom_site_label_1
_geom_angle_atom_site_label_2
_geom_angle_atom_site_label_3
_geom_angle
_geom_angle_site_symmetry_3
O4W Co1 O2W 89.14(10) .
O4W Co1 O3W 86.43(10) .
O2W Co1 O3W 90.31(10) .
O4W Co1 O1W 87.49(9) .
O2W Co1 O1W 87.77(10) .
O3W Co1 O1W 173.65(8) .
O4W Co1 N2 92.52(9) .
O2W Co1 N2 177.84(9) .
O3W Co1 N2 88.42(9) .
O1W Co1 N2 93.69(9) .
O4W Co1 N1 179.18(9) .
O2W Co1 N1 91.61(9) .
O3W Co1 N1 93.90(9) .
O1W Co1 N1 92.20(9) .
N2 Co1 N1 86.74(9) .
N2 C1 C2 123.6(2) .
N2 C1 H1A 118.2 .
C2 C1 H1A 118.2 .
C1 C2 C3 119.9(3) .
C1 C2 H2A 120.0 .
C3 C2 H2A 120.0 .
C2 C3 C4 116.3(2) .
C2 C3 C3 121.9(3) 2_665
C4 C3 C3 121.8(3) 2_665
C5 C4 C3 120.0(2) .
C5 C4 H4A 120.0 .
C3 C4 H4A 120.0 .
N2 C5 C4 123.8(3) .
N2 C5 H5A 118.1 .
C4 C5 H5A 118.1 .
N1 C6 C7 123.9(2) .
N1 C6 H6A 118.0 .
C7 C6 H6A 118.0 .
C6 C7 C8 119.4(3) .
C6 C7 H7A 120.3 .
C8 C7 H7A 120.3 .
C9 C8 C7 116.3(2) .
C9 C8 C8 122.3(3) 2_676
C7 C8 C8 121.4(3) 2_676
C10 C9 C8 120.5(2) .
C10 C9 H9A 119.8 .
C8 C9 H9A 119.8 .
N1 C10 C9 123.0(3) .
N1 C10 H10A 118.5 .
C9 C10 H10A 118.5 .
C16 C11 C12 117.8(2) .
C16 C11 C17 122.0(2) .
C12 C11 C17 120.1(2) .
C11 C12 C13 123.1(3) .
C11 C12 H12A 118.4 .
C13 C12 H12A 118.4 .
C12 C13 C14 118.1(2) .
C12 C13 C23 112.3(2) .
C14 C13 C23 129.6(2) .
C15 C14 C13 118.4(2) .
C15 C14 C24 113.5(3) .
C13 C14 C24 127.9(2) .
C16 C15 C14 122.2(3) .
C16 C15 H15A 118.9 .
C14 C15 H15A 118.9 .
C15 C16 C11 120.2(3) .
C15 C16 H16A 119.9 .
C11 C16 H16A 119.9 .
C18 C17 C22 117.9(2) .
C18 C17 C11 121.4(2) .
C22 C17 C11 120.6(3) .
C17 C18 C19 123.7(2) .
C17 C18 H18A 118.1 .
C19 C18 H18A 118.1 .
C18 C19 C20 117.5(3) .
C18 C19 C25 113.4(2) .
C20 C19 C25 129.1(2) .
C21 C20 C19 118.0(2) .
C21 C20 C26 114.1(2) .
C19 C20 C26 127.9(3) .
C22 C21 C20 123.2(3) .
C22 C21 H21A 118.4 .
C20 C21 H21A 118.4 .
C21 C22 C17 119.6(3) .
C21 C22 H22A 120.2 .
C17 C22 H22A 120.2 .
O5 C23 O6 121.5(3) .
O5 C23 C13 119.0(3) .
O6 C23 C13 119.5(3) .
O7 C24 O8 121.6(3) .
O7 C24 C14 119.3(3) .
O8 C24 C14 119.1(3) .
O4 C25 O3 121.0(3) .
O4 C25 C19 119.3(3) .
O3 C25 C19 119.6(3) .
O1 C26 O2 121.7(3) .
O1 C26 C20 118.7(3) .
O2 C26 C20 119.6(3) .
C6 N1 C10 116.9(2) .
C6 N1 Co1 120.12(17) .
C10 N1 Co1 122.4(2) .
C1 N2 C5 116.4(2) .
C1 N2 Co1 122.44(18) .
C5 N2 Co1 121.20(19) .
C26 O2 H14 112.7(19) .
C25 O3 H14 112(2) .
C23 O6 H13 110.5(14) .
C24 O8 H13 111.7(15) .
Co1 O1W H3 111.0 .
Co1 O1W H4 112.8 .
H3 O1W H4 104.8 .
Co1 O2W H7 122.8 .
Co1 O2W H8 120.0 .
H7 O2W H8 106.5 .
Co1 O3W H11 95.9 .
Co1 O3W H12 114.5 .
H11 O3W H12 72.8 .
Co1 O4W H5 127.6 .
Co1 O4W H6 107.4 .
H5 O4W H6 113.7 .
H1 O5W H2 95.5 .
H9 O6W H10 98.8 .

loop_
_geom_bond_atom_site_label_1
_geom_bond_atom_site_label_2
_geom_bond_distance
_geom_bond_site_symmetry_2
Co1 O4W 2.080(2) .
Co1 O2W 2.088(2) .
Co1 O3W 2.120(2) .
Co1 O1W 2.132(2) .
Co1 N2 2.136(2) .
Co1 N1 2.141(2) .
C1 N2 1.329(4) .
C1 C2 1.378(4) .
C1 H1A 0.9300 .
C2 C3 1.389(4) .
C2 H2A 0.9300 .
C3 C4 1.390(4) .
C3 C3 1.482(5) 2_665
C4 C5 1.365(4) .
C4 H4A 0.9300 .
C5 N2 1.342(4) .
C5 H5A 0.9300 .
C6 N1 1.329(4) .
C6 C7 1.378(4) .
C6 H6A 0.9300 .
C7 C8 1.396(4) .
C7 H7A 0.9300 .
C8 C9 1.387(4) .
C8 C8 1.480(5) 2_676
C9 C10 1.374(4) .
C9 H9A 0.9300 .
C10 N1 1.337(4) .
C10 H10A 0.9300 .
C11 C16 1.384(4) .
C11 C12 1.385(4) .
C11 C17 1.491(4) .
C12 C13 1.396(4) .
C12 H12A 0.9300 .
C13 C14 1.405(4) .
C13 C23 1.521(4) .
C14 C15 1.389(4) .
C14 C24 1.523(4) .
C15 C16 1.381(4) .
C15 H15A 0.9300 .
C16 H16A 0.9300 .
C17 C18 1.378(4) .
C17 C22 1.387(4) .
C18 C19 1.396(4) .
C18 H18A 0.9300 .
C19 C20 1.419(4) .
C19 C25 1.514(4) .
C20 C21 1.382(4) .
C20 C26 1.532(4) .
C21 C22 1.376(4) .
C21 H21A 0.9300 .
C22 H22A 0.9300 .
C23 O5 1.214(4) .
C23 O6 1.287(4) .
C24 O7 1.223(4) .
C24 O8 1.287(4) .
C25 O4 1.230(4) .
C25 O3 1.288(4) .
C26 O1 1.233(4) .
C26 O2 1.278(4) .
O2 H14 1.32(5) .
O3 H14 1.06(5) .
O6 H13 1.20(4) .
O8 H13 1.17(4) .
O1W H3 0.7893 .
O1W H4 0.7332 .
O2W H7 0.7494 .
O2W H8 0.7752 .
O3W H11 0.7226 .
O3W H12 0.8333 .
O4W H5 0.7958 .
O4W H6 0.7679 .
O5W H1 0.8200 .
O5W H2 0.8200 .
O6W H9 0.8200 .
O6W H10 0.8200 .
